data_4347476
loop_
_publ_author_name
'Kaur, Tejinder'
'Lee, Way-Zen'
'Ravikanth, Mangalampalli'

_publ_section_title
;
 Rhenium(I) Tricarbonyl Complexes of
 meso-Tetraaryl-21,23-diheteroporphyrins.
;
_journal_issue 11
_journal_name_full 'Inorganic chemistry'
_journal_page_first 5305
_journal_page_last 5311
_journal_paper_doi 10.1021/acs.inorgchem.6b00214
_journal_volume 55
_journal_year 2016
_chemical_formula_moiety 'C57 H36 Cl3 N2 O9 Re3 Se2'
_chemical_formula_sum 'C57 H36 Cl3 N2 O9 Re3 Se2'
_chemical_formula_weight 1715.75
_space_group_IT_number 2
_space_group_name_Hall '-P 1'
_space_group_name_H-M_alt 'P -1'
_symmetry_cell_setting triclinic
_symmetry_space_group_name_H-M 'P -1'
_atom_sites_solution_hydrogens geom
_atom_sites_solution_primary direct
_atom_sites_solution_secondary difmap
_audit_creation_method SHELXL-97
_cell_angle_alpha 64.15(3)
_cell_angle_beta 61.78(2)
_cell_angle_gamma 81.56(2)
_cell_formula_units_Z 2
_cell_length_a 14.754(12)
_cell_length_b 14.763(12)
_cell_length_c 15.556(10)
_cell_measurement_reflns_used 3039
_cell_measurement_temperature 200(2)
_cell_measurement_theta_max 22.90
_cell_measurement_theta_min 2.62
_cell_volume 2679(4)
_computing_molecular_graphics 'Ortep-3 for Windows (Farrugia, 1997)'
_computing_publication_material 'WinGX publication routines (Farrugia, 1999)'
_computing_structure_refinement 'SHELXL-97 (Sheldrick, 1997)'
_computing_structure_solution 'SHELXS-86 (Sheldrick, 1986)'
_diffrn_ambient_temperature 200(2)
_diffrn_measured_fraction_theta_full 0.981
_diffrn_measured_fraction_theta_max 0.981
_diffrn_measurement_device_type 'Bruker APEX2'
_diffrn_radiation_monochromator graphite
_diffrn_radiation_source 'fine-focus sealed tube'
_diffrn_radiation_type MoK\a
_diffrn_radiation_wavelength 0.71073
_diffrn_reflns_av_R_equivalents 0.1051
_diffrn_reflns_av_sigmaI/netI 0.1858
_diffrn_reflns_limit_h_max 17
_diffrn_reflns_limit_h_min -17
_diffrn_reflns_limit_k_max 17
_diffrn_reflns_limit_k_min -17
_diffrn_reflns_limit_l_max 18
_diffrn_reflns_limit_l_min -18
_diffrn_reflns_number 23863
_diffrn_reflns_theta_full 25.19
_diffrn_reflns_theta_max 25.19
_diffrn_reflns_theta_min 1.64
_exptl_absorpt_coefficient_mu 8.327
_exptl_absorpt_correction_T_max 0.8511
_exptl_absorpt_correction_T_min 0.3492
_exptl_absorpt_correction_type multi-scan
_exptl_crystal_colour black
_exptl_crystal_density_diffrn 2.127
_exptl_crystal_density_method 'not measured'
_exptl_crystal_description prism
_exptl_crystal_F_000 1616
_exptl_crystal_size_max 0.16
_exptl_crystal_size_mid 0.06
_exptl_crystal_size_min 0.02
_refine_diff_density_max 3.148
_refine_diff_density_min -2.229
_refine_diff_density_rms 0.340
_refine_ls_extinction_method none
_refine_ls_goodness_of_fit_ref 1.007
_refine_ls_hydrogen_treatment constr
_refine_ls_matrix_type full
_refine_ls_number_parameters 595
_refine_ls_number_reflns 9463
_refine_ls_number_restraints 0
_refine_ls_restrained_S_all 1.007
_refine_ls_R_factor_all 0.1676
_refine_ls_R_factor_gt 0.0753
_refine_ls_shift/su_max 0.001
_refine_ls_shift/su_mean 0.000
_refine_ls_structure_factor_coef Fsqd
_refine_ls_weighting_details 'calc w=1/[\s^2^(Fo^2^)+(0.0860P)^2^+0.0000P] where P=(Fo^2^+2Fc^2^)/3'
_refine_ls_weighting_scheme calc
_refine_ls_wR_factor_gt 0.1595
_refine_ls_wR_factor_ref 0.1969
_reflns_number_gt 5007
_reflns_number_total 9463
_reflns_threshold_expression >2sigma(I)
_cod_data_source_file ic6b00214_si_004.cif
_cod_data_source_block a17563a
_cod_original_cell_volume 2679(3)
_cod_database_code 4347476

loop_
_symmetry_equiv_pos_as_xyz
'x, y, z'
'-x, -y, -z'

loop_
_atom_site_label
_atom_site_type_symbol
_atom_site_fract_x
_atom_site_fract_y
_atom_site_fract_z
_atom_site_U_iso_or_equiv
_atom_site_adp_type
_atom_site_occupancy
_atom_site_symmetry_multiplicity
_atom_site_calc_flag
_atom_site_refinement_flags
C1 C 0.6221(16) 0.9752(16) 0.6753(16) 0.032(5) Uani 1 1 d .
C2 C 0.6725(15) 0.7892(17) 0.7294(16) 0.032(4) Uani 1 1 d .
C3 C 0.8218(15) 0.9278(16) 0.6208(17) 0.032(4) Uani 1 1 d .
C4 C 0.8585(13) 1.0463(14) 0.7231(15) 0.022(3) Uani 1 1 d .
C5 C 0.8891(15) 1.1402(14) 0.6353(15) 0.027(3) Uani 1 1 d .
H5 H 0.9587 1.1612 0.5821 0.032 Uiso 1 1 calc R
C6 C 0.8071(16) 1.2001(14) 0.6335(15) 0.028(5) Uani 1 1 d .
H6 H 0.8184 1.2659 0.5774 0.034 Uiso 1 1 calc R
C7 C 0.7101(16) 1.1619(14) 0.7144(15) 0.030(5) Uani 1 1 d .
C8 C 0.6132(14) 1.2063(15) 0.7303(14) 0.026(5) Uani 1 1 d .
C9 C 0.6189(13) 1.3162(15) 0.6645(14) 0.023(3) Uani 1 1 d .
C10 C 0.6549(13) 1.3867(16) 0.6810(15) 0.028(3) Uani 1 1 d .
H10 H 0.6727 1.3632 0.7381 0.034 Uiso 1 1 calc R
C11 C 0.6656(15) 1.4888(16) 0.6178(17) 0.039(6) Uani 1 1 d .
H11 H 0.6881 1.5350 0.6325 0.047 Uiso 1 1 calc R
C12 C 0.6432(16) 1.5226(16) 0.5334(17) 0.039(6) Uani 1 1 d .
C13 C 0.6570(17) 1.6351(17) 0.4639(19) 0.056(5) Uani 1 1 d .
H13A H 0.6383 1.6488 0.4070 0.084 Uiso 1 1 calc R
H13B H 0.7291 1.6591 0.4316 0.084 Uiso 1 1 calc R
H13C H 0.6124 1.6702 0.5083 0.084 Uiso 1 1 calc R
C14 C 0.6062(15) 1.4569(17) 0.5150(16) 0.038(6) Uani 1 1 d .
H14 H 0.5898 1.4818 0.4569 0.046 Uiso 1 1 calc R
C15 C 0.5923(14) 1.3545(16) 0.5802(14) 0.028(3) Uani 1 1 d .
H15 H 0.5646 1.3099 0.5679 0.034 Uiso 1 1 calc R
C16 C 0.5189(14) 1.1506(14) 0.7975(14) 0.024(5) Uani 1 1 d .
C17 C 0.4162(13) 1.1909(14) 0.8136(15) 0.025(3) Uani 1 1 d .
H17 H 0.4011 1.2594 0.7866 0.031 Uiso 1 1 calc R
C18 C 0.3497(14) 1.1085(14) 0.8748(15) 0.025(3) Uani 1 1 d .
H18 H 0.2774 1.1098 0.8986 0.031 Uiso 1 1 calc R
C19 C 0.4017(14) 1.0192(14) 0.8993(14) 0.024(5) Uani 1 1 d .
C20 C 0.3631(15) 0.9182(15) 0.9496(15) 0.029(4) Uani 1 1 d .
C21 C 0.2519(13) 0.8963(14) 0.9852(14) 0.023(3) Uani 1 1 d .
C22 C 0.2071(18) 0.9345(15) 0.9152(15) 0.039(6) Uani 1 1 d .
H22 H 0.2482 0.9788 0.8422 0.047 Uiso 1 1 calc R
C23 C 0.1050(15) 0.9098(15) 0.9493(17) 0.035(4) Uani 1 1 d .
H23 H 0.0768 0.9359 0.9001 0.042 Uiso 1 1 calc R
C24 C 0.0444(16) 0.8461(15) 1.0566(17) 0.033(5) Uani 1 1 d .
C25 C -0.0667(16) 0.8241(18) 1.0931(18) 0.053(7) Uani 1 1 d .
H25A H -0.0818 0.8581 1.0319 0.079 Uiso 1 1 calc R
H25B H -0.1098 0.8487 1.1483 0.079 Uiso 1 1 calc R
H25C H -0.0815 0.7511 1.1232 0.079 Uiso 1 1 calc R
C26 C 0.0849(15) 0.8077(15) 1.1261(17) 0.035(4) Uani 1 1 d .
H26 H 0.0420 0.7648 1.1991 0.042 Uiso 1 1 calc R
C27 C 0.1890(15) 0.8296(13) 1.0933(15) 0.029(5) Uani 1 1 d .
H27 H 0.2165 0.8001 1.1429 0.035 Uiso 1 1 calc R
C28 C 0.4212(13) 0.8351(14) 0.9674(14) 0.022(3) Uani 1 1 d .
C29 C 0.3996(15) 0.7316(14) 1.0052(14) 0.027(3) Uani 1 1 d .
H29 H 0.3347 0.7059 1.0229 0.032 Uiso 1 1 calc R
C30 C 0.4757(15) 0.6684(15) 1.0159(16) 0.034(5) Uani 1 1 d .
H30 H 0.4661 0.5976 1.0403 0.041 Uiso 1 1 calc R
C31 C 0.5686(17) 0.7137(15) 0.9890(14) 0.033(6) Uani 1 1 d .
C32 C 0.6574(14) 0.6710(13) 0.9905(14) 0.020(4) Uani 1 1 d .
C33 C 0.6551(15) 0.5620(15) 1.0525(15) 0.027(5) Uani 1 1 d .
C34 C 0.5737(14) 0.5132(15) 1.1547(14) 0.029(4) Uani 1 1 d .
H34 H 0.5218 0.5519 1.1854 0.035 Uiso 1 1 calc R
C35 C 0.5665(15) 0.4080(16) 1.2137(17) 0.036(4) Uani 1 1 d .
H35 H 0.5096 0.3768 1.2829 0.044 Uiso 1 1 calc R
C36 C 0.6402(17) 0.3499(16) 1.1727(16) 0.034(5) Uani 1 1 d .
C37 C 0.6299(16) 0.2378(15) 1.2341(15) 0.041(6) Uani 1 1 d .
H37A H 0.6888 0.2086 1.1925 0.062 Uiso 1 1 calc R
H37B H 0.5658 0.2104 1.2469 0.062 Uiso 1 1 calc R
H37C H 0.6284 0.2208 1.3031 0.062 Uiso 1 1 calc R
C38 C 0.7229(15) 0.3974(16) 1.0731(16) 0.036(4) Uani 1 1 d .
H38 H 0.7744 0.3576 1.0441 0.044 Uiso 1 1 calc R
C39 C 0.7338(15) 0.5025(16) 1.0128(15) 0.029(4) Uani 1 1 d .
H39 H 0.7935 0.5332 0.9460 0.035 Uiso 1 1 calc R
C40 C 0.7545(15) 0.7307(13) 0.9342(14) 0.023(5) Uani 1 1 d .
C41 C 0.8384(15) 0.7033(15) 0.9599(15) 0.026(5) Uani 1 1 d .
H41 H 0.8435 0.6415 1.0131 0.032 Uiso 1 1 calc R
C42 C 0.9094(16) 0.7836(15) 0.8932(15) 0.029(5) Uani 1 1 d .
H42 H 0.9740 0.7872 0.8914 0.035 Uiso 1 1 calc R
C43 C 0.8715(16) 0.8623(15) 0.8255(14) 0.029(5) Uani 1 1 d .
C44 C 0.9188(15) 0.9607(15) 0.7534(15) 0.029(4) Uani 1 1 d .
C45 C 1.0304(14) 0.9832(14) 0.7090(14) 0.022(4) Uani 1 1 d .
C46 C 1.1024(17) 0.9175(15) 0.6785(16) 0.036(6) Uani 1 1 d .
H46 H 1.0796 0.8553 0.6882 0.043 Uiso 1 1 calc R
C47 C 1.2041(15) 0.9399(15) 0.6355(15) 0.031(5) Uani 1 1 d .
H47 H 1.2516 0.8948 0.6119 0.037 Uiso 1 1 calc R
C48 C 1.2409(15) 1.0265(16) 0.6249(14) 0.030(5) Uani 1 1 d .
C49 C 1.3562(16) 1.0502(18) 0.5793(19) 0.056(5) Uani 1 1 d .
H49A H 1.3946 0.9959 0.5608 0.084 Uiso 1 1 calc R
H49B H 1.3690 1.0558 0.6332 0.084 Uiso 1 1 calc R
H49C H 1.3789 1.1141 0.5147 0.084 Uiso 1 1 calc R
C50 C 1.1728(15) 1.0922(16) 0.6562(15) 0.032(5) Uani 1 1 d .
H50 H 1.1968 1.1523 0.6496 0.038 Uiso 1 1 calc R
C51 C 1.0679(15) 1.0706(15) 0.6980(14) 0.031(5) Uani 1 1 d .
H51 H 1.0207 1.1168 0.7197 0.037 Uiso 1 1 calc R
C52 C 0.2068(17) 0.475(2) 0.7539(16) 0.042(5) Uani 1 1 d .
C53 C 0.2139(18) 0.6756(17) 0.644(2) 0.046(4) Uani 1 1 d .
C54 C 0.0837(17) 0.5925(17) 0.849(2) 0.046(4) Uani 1 1 d .
C55 C -0.0949(18) 0.6191(18) 0.5636(16) 0.046(5) Uani 1 1 d .
C56 C -0.223(2) 0.5277(17) 0.7677(16) 0.046(5) Uani 1 1 d .
C57 C -0.0974(15) 0.429(2) 0.6610(16) 0.042(5) Uani 1 1 d .
N1 N 0.5059(11) 1.0470(12) 0.8534(12) 0.025(3) Uani 1 1 d .
N2 N 0.7762(11) 0.8262(11) 0.8530(12) 0.025(3) Uani 1 1 d .
O1 O 0.5773(12) 1.0255(13) 0.6305(12) 0.059(5) Uani 1 1 d .
O2 O 0.6554(13) 0.7259(12) 0.7157(14) 0.064(5) Uani 1 1 d .
O3 O 0.8981(12) 0.9420(12) 0.5427(12) 0.055(5) Uani 1 1 d .
O4 O 0.2641(13) 0.4216(14) 0.7680(13) 0.062(5) Uani 1 1 d .
O5 O 0.2797(12) 0.7381(13) 0.5908(14) 0.074(6) Uani 1 1 d .
O6 O 0.0655(11) 0.6092(13) 0.9230(12) 0.056(5) Uani 1 1 d .
O7 O -0.1161(12) 0.6749(12) 0.4901(12) 0.053(4) Uani 1 1 d .
O8 O -0.3093(12) 0.5153(11) 0.8229(12) 0.052(4) Uani 1 1 d .
O9 O -0.1076(12) 0.3569(12) 0.6535(12) 0.057(5) Uani 1 1 d .
Se1 Se 0.71482(15) 1.03134(15) 0.81088(15) 0.0251(5) Uani 1 1 d .
Se2 Se 0.55579(14) 0.85384(15) 0.94840(15) 0.0252(5) Uani 1 1 d .
Re1 Re 0.69728(6) 0.89793(6) 0.75117(6) 0.0272(2) Uani 1 1 d .
Re2 Re 0.10631(7) 0.57234(7) 0.73163(7) 0.0348(3) Uani 1 1 d .
Re3 Re -0.07873(7) 0.53981(7) 0.67802(7) 0.0318(3) Uani 1 1 d .
Cl1 Cl -0.0380(4) 0.4389(4) 0.8319(4) 0.0393(14) Uani 1 1 d .
Cl2 Cl 0.1134(4) 0.5454(4) 0.5815(4) 0.0355(13) Uani 1 1 d .
Cl3 Cl -0.0330(4) 0.6829(4) 0.6999(4) 0.0412(14) Uani 1 1 d .

loop_
_atom_site_aniso_label
_atom_site_aniso_U_11
_atom_site_aniso_U_22
_atom_site_aniso_U_33
_atom_site_aniso_U_23
_atom_site_aniso_U_13
_atom_site_aniso_U_12
C1 0.029(14) 0.036(14) 0.032(12) -0.015(11) -0.015(11) 0.006(11)
C2 0.011(8) 0.050(11) 0.041(9) -0.025(8) -0.014(7) 0.012(7)
C3 0.011(8) 0.050(11) 0.041(9) -0.025(8) -0.014(7) 0.012(7)
C4 0.005(7) 0.024(9) 0.037(8) -0.019(7) -0.005(6) 0.003(6)
C5 0.019(9) 0.017(8) 0.040(9) -0.006(7) -0.015(7) -0.006(6)
C6 0.045(15) 0.008(11) 0.029(12) -0.008(9) -0.015(11) 0.000(10)
C7 0.020(13) 0.017(12) 0.028(12) -0.001(9) 0.002(10) -0.011(9)
C8 0.013(12) 0.033(13) 0.024(11) -0.007(10) -0.004(9) -0.012(10)
C9 0.005(7) 0.033(9) 0.027(8) -0.013(7) -0.002(6) -0.001(6)
C10 0.006(8) 0.045(11) 0.027(8) -0.015(8) -0.003(6) 0.002(7)
C11 0.019(13) 0.036(15) 0.044(14) -0.022(12) 0.004(11) 0.003(11)
C12 0.024(14) 0.024(14) 0.038(14) 0.004(11) -0.005(11) -0.007(10)
C13 0.025(11) 0.063(13) 0.068(12) -0.021(10) -0.020(9) 0.011(9)
C14 0.015(13) 0.042(15) 0.033(13) 0.006(11) -0.013(10) 0.006(10)
C15 0.006(8) 0.045(11) 0.027(8) -0.015(8) -0.003(6) 0.002(7)
C16 0.018(12) 0.025(12) 0.026(11) -0.012(10) -0.008(9) 0.003(9)
C17 0.006(8) 0.026(9) 0.040(9) -0.016(7) -0.006(7) 0.005(6)
C18 0.006(8) 0.026(9) 0.040(9) -0.016(7) -0.006(7) 0.005(6)
C19 0.017(12) 0.024(12) 0.030(11) -0.015(10) -0.010(10) 0.007(9)
C20 0.028(9) 0.027(9) 0.033(8) -0.018(7) -0.009(7) -0.003(7)
C21 0.005(7) 0.033(9) 0.027(8) -0.013(7) -0.002(6) -0.001(6)
C22 0.068(18) 0.031(14) 0.023(11) 0.000(10) -0.032(12) -0.008(12)
C23 0.018(9) 0.040(10) 0.051(10) -0.019(8) -0.019(8) 0.003(7)
C24 0.021(13) 0.031(14) 0.056(15) -0.031(12) -0.013(11) 0.004(10)
C25 0.021(14) 0.066(18) 0.072(17) -0.035(15) -0.017(13) 0.000(12)
C26 0.018(9) 0.040(10) 0.051(10) -0.019(8) -0.019(8) 0.003(7)
C27 0.034(14) 0.011(11) 0.040(13) -0.003(10) -0.024(11) 0.010(9)
C28 0.005(7) 0.024(9) 0.037(8) -0.019(7) -0.005(6) 0.003(6)
C29 0.019(9) 0.017(8) 0.040(9) -0.006(7) -0.015(7) -0.006(6)
C30 0.021(13) 0.020(12) 0.056(14) -0.010(11) -0.021(11) 0.005(10)
C31 0.048(16) 0.032(14) 0.016(11) -0.011(10) -0.008(11) -0.010(11)
C32 0.014(11) 0.006(10) 0.035(12) -0.010(9) -0.007(9) 0.001(8)
C33 0.017(12) 0.040(14) 0.027(11) -0.018(10) -0.007(9) -0.006(10)
C34 0.012(8) 0.046(11) 0.025(8) -0.019(8) -0.006(7) 0.014(7)
C35 0.012(9) 0.040(11) 0.039(9) -0.015(8) -0.001(7) 0.005(7)
C36 0.037(15) 0.026(13) 0.032(12) -0.007(10) -0.012(11) -0.007(11)
C37 0.037(15) 0.033(14) 0.029(12) -0.004(11) 0.000(11) -0.018(11)
C38 0.012(9) 0.040(11) 0.039(9) -0.015(8) -0.001(7) 0.005(7)
C39 0.012(8) 0.046(11) 0.025(8) -0.019(8) -0.006(7) 0.014(7)
C40 0.029(13) 0.008(11) 0.018(10) 0.003(8) -0.007(9) -0.009(9)
C41 0.030(13) 0.027(13) 0.029(11) -0.015(10) -0.017(10) 0.005(10)
C42 0.027(13) 0.034(14) 0.037(12) -0.009(11) -0.028(11) 0.003(10)
C43 0.034(14) 0.036(14) 0.014(10) -0.009(10) -0.011(10) 0.003(11)
C44 0.028(9) 0.027(9) 0.033(8) -0.018(7) -0.009(7) -0.003(7)
C45 0.010(11) 0.014(11) 0.035(12) -0.005(9) -0.010(9) -0.001(9)
C46 0.037(15) 0.014(12) 0.051(14) -0.003(11) -0.024(12) -0.005(10)
C47 0.017(13) 0.034(14) 0.044(13) -0.018(11) -0.016(11) 0.006(10)
C48 0.007(11) 0.044(15) 0.022(11) -0.002(10) -0.004(9) -0.001(10)
C49 0.025(11) 0.063(13) 0.068(12) -0.021(10) -0.020(9) 0.011(9)
C50 0.016(13) 0.042(15) 0.030(12) -0.011(11) -0.007(10) -0.003(10)
C51 0.018(13) 0.026(13) 0.029(12) -0.007(10) -0.001(10) 0.004(10)
C52 0.011(9) 0.083(15) 0.031(9) -0.026(9) -0.005(7) -0.002(9)
C53 0.023(10) 0.039(11) 0.083(13) -0.026(10) -0.031(10) 0.010(8)
C54 0.023(10) 0.039(11) 0.083(13) -0.026(10) -0.031(10) 0.010(8)
C55 0.043(12) 0.053(12) 0.023(9) -0.005(8) -0.002(8) -0.025(10)
C56 0.043(12) 0.053(12) 0.023(9) -0.005(8) -0.002(8) -0.025(10)
C57 0.011(9) 0.083(15) 0.031(9) -0.026(9) -0.005(7) -0.002(9)
N1 0.013(7) 0.027(8) 0.029(7) -0.013(6) -0.005(6) 0.001(5)
N2 0.013(7) 0.027(8) 0.029(7) -0.013(6) -0.005(6) 0.001(5)
O1 0.044(12) 0.080(14) 0.061(11) -0.027(10) -0.039(10) 0.027(10)
O2 0.060(13) 0.062(13) 0.103(14) -0.052(11) -0.047(11) 0.005(9)
O3 0.023(10) 0.090(14) 0.046(10) -0.035(10) -0.009(8) 0.012(9)
O4 0.032(11) 0.085(14) 0.076(12) -0.034(11) -0.035(10) 0.018(10)
O5 0.030(11) 0.074(14) 0.104(14) -0.057(12) 0.004(10) -0.026(10)
O6 0.029(10) 0.097(14) 0.063(11) -0.051(11) -0.025(9) 0.020(9)
O7 0.043(11) 0.055(12) 0.060(11) -0.017(9) -0.024(9) -0.009(9)
O8 0.029(10) 0.055(11) 0.054(10) -0.007(9) -0.017(9) -0.010(8)
O9 0.060(13) 0.063(13) 0.069(11) -0.040(10) -0.033(10) -0.005(9)
Se1 0.0123(11) 0.0256(12) 0.0308(11) -0.0092(10) -0.0067(9) -0.0012(9)
Se2 0.0109(11) 0.0254(12) 0.0310(11) -0.0084(10) -0.0057(9) -0.0015(9)
Re1 0.0179(5) 0.0292(5) 0.0309(5) -0.0110(4) -0.0095(4) -0.0005(4)
Re2 0.0257(6) 0.0418(6) 0.0386(5) -0.0197(5) -0.0127(4) -0.0006(4)
Re3 0.0247(6) 0.0343(6) 0.0325(5) -0.0115(4) -0.0110(4) -0.0034(4)
Cl1 0.030(3) 0.044(4) 0.036(3) -0.012(3) -0.011(3) -0.004(3)
Cl2 0.027(3) 0.044(4) 0.036(3) -0.018(3) -0.015(3) 0.003(3)
Cl3 0.029(3) 0.038(4) 0.055(4) -0.022(3) -0.015(3) 0.004(3)

loop_
_atom_type_symbol
_atom_type_description
_atom_type_scat_dispersion_real
_atom_type_scat_dispersion_imag
_atom_type_scat_source
C C 0.0033 0.0016 'International Tables Vol C Tables 4.2.6.8 and 6.1.1.4'
H H 0.0000 0.0000 'International Tables Vol C Tables 4.2.6.8 and 6.1.1.4'
N N 0.0061 0.0033 'International Tables Vol C Tables 4.2.6.8 and 6.1.1.4'
O O 0.0106 0.0060 'International Tables Vol C Tables 4.2.6.8 and 6.1.1.4'
Se Se -0.0929 2.2259 'International Tables Vol C Tables 4.2.6.8 and 6.1.1.4'
Re Re -1.0185 7.2310 'International Tables Vol C Tables 4.2.6.8 and 6.1.1.4'
Cl Cl 0.1484 0.1585 'International Tables Vol C Tables 4.2.6.8 and 6.1.1.4'

loop_
_geom_angle_atom_site_label_1
_geom_angle_atom_site_label_2
_geom_angle_atom_site_label_3
_geom_angle
O1 C1 Re1 176.7(18)
O2 C2 Re1 177.9(18)
O3 C3 Re1 177.4(19)
C5 C4 C44 130.7(17)
C5 C4 Se1 111.4(14)
C44 C4 Se1 117.9(14)
C6 C5 C4 113.2(18)
C6 C5 H5 123.4
C4 C5 H5 123.4
C7 C6 C5 118.2(18)
C7 C6 H6 120.9
C5 C6 H6 120.9
C6 C7 C8 129.5(18)
C6 C7 Se1 110.0(15)
C8 C7 Se1 120.5(14)
C16 C8 C7 123.2(18)
C16 C8 C9 120.5(18)
C7 C8 C9 116.2(16)
C10 C9 C15 116.7(18)
C10 C9 C8 121.5(17)
C15 C9 C8 121.8(16)
C11 C10 C9 122.6(19)
C11 C10 H10 118.7
C9 C10 H10 118.7
C12 C11 C10 119(2)
C12 C11 H11 120.6
C10 C11 H11 120.6
C14 C12 C11 121(2)
C14 C12 C13 121(2)
C11 C12 C13 118(2)
C12 C13 H13A 109.5
C12 C13 H13B 109.5
H13A C13 H13B 109.5
C12 C13 H13C 109.5
H13A C13 H13C 109.5
H13B C13 H13C 109.5
C12 C14 C15 120.6(19)
C12 C14 H14 119.7
C15 C14 H14 119.7
C14 C15 C9 120.4(18)
C14 C15 H15 119.8
C9 C15 H15 119.8
N1 C16 C8 124.9(18)
N1 C16 C17 108.9(16)
C8 C16 C17 126.0(18)
C18 C17 C16 104.6(17)
C18 C17 H17 127.7
C16 C17 H17 127.7
C17 C18 C19 111.1(18)
C17 C18 H18 124.5
C19 C18 H18 124.5
N1 C19 C20 122.6(18)
N1 C19 C18 108.1(16)
C20 C19 C18 129.0(18)
C28 C20 C19 124.9(18)
C28 C20 C21 116.4(17)
C19 C20 C21 118.7(18)
C22 C21 C27 117.6(17)
C22 C21 C20 123.3(17)
C27 C21 C20 119.1(17)
C23 C22 C21 122.1(19)
C23 C22 H22 118.9
C21 C22 H22 118.9
C22 C23 C24 119.0(19)
C22 C23 H23 120.5
C24 C23 H23 120.5
C26 C24 C23 120(2)
C26 C24 C25 121(2)
C23 C24 C25 118(2)
C24 C25 H25A 109.5
C24 C25 H25B 109.5
H25A C25 H25B 109.5
C24 C25 H25C 109.5
H25A C25 H25C 109.5
H25B C25 H25C 109.5
C24 C26 C27 122(2)
C24 C26 H26 119.1
C27 C26 H26 119.1
C26 C27 C21 119.0(18)
C26 C27 H27 120.5
C21 C27 H27 120.5
C20 C28 C29 132.9(17)
C20 C28 Se2 119.0(14)
C29 C28 Se2 107.9(13)
C30 C29 C28 117.7(17)
C30 C29 H29 121.2
C28 C29 H29 121.2
C29 C30 C31 116.7(19)
C29 C30 H30 121.6
C31 C30 H30 121.6
C32 C31 C30 129.9(19)
C32 C31 Se2 121.3(14)
C30 C31 Se2 108.8(16)
C31 C32 C40 122.1(17)
C31 C32 C33 119.8(17)
C40 C32 C33 118.0(17)
C34 C33 C39 117.3(19)
C34 C33 C32 120.2(18)
C39 C33 C32 122.5(17)
C33 C34 C35 121.5(18)
C33 C34 H34 119.3
C35 C34 H34 119.3
C36 C35 C34 120.9(19)
C36 C35 H35 119.5
C34 C35 H35 119.5
C35 C36 C38 118(2)
C35 C36 C37 120.6(19)
C38 C36 C37 121(2)
C36 C37 H37A 109.5
C36 C37 H37B 109.5
H37A C37 H37B 109.5
C36 C37 H37C 109.5
H37A C37 H37C 109.5
H37B C37 H37C 109.5
C36 C38 C39 122.4(19)
C36 C38 H38 118.8
C39 C38 H38 118.8
C38 C39 C33 119.4(18)
C38 C39 H39 120.3
C33 C39 H39 120.3
N2 C40 C41 109.5(16)
N2 C40 C32 124.7(17)
C41 C40 C32 125.7(17)
C42 C41 C40 106.0(17)
C42 C41 H41 127.0
C40 C41 H41 127.0
C41 C42 C43 109.4(18)
C41 C42 H42 125.3
C43 C42 H42 125.3
N2 C43 C44 127.1(18)
N2 C43 C42 106.6(17)
C44 C43 C42 126.0(19)
C43 C44 C4 121.5(18)
C43 C44 C45 121.5(19)
C4 C44 C45 116.9(17)
C46 C45 C51 116.7(18)
C46 C45 C44 121.9(17)
C51 C45 C44 121.4(17)
C47 C46 C45 121.4(19)
C47 C46 H46 119.3
C45 C46 H46 119.3
C46 C47 C48 122(2)
C46 C47 H47 119.2
C48 C47 H47 119.2
C50 C48 C47 119.1(19)
C50 C48 C49 119(2)
C47 C48 C49 121.5(19)
C48 C49 H49A 109.5
C48 C49 H49B 109.5
H49A C49 H49B 109.5
C48 C49 H49C 109.5
H49A C49 H49C 109.5
H49B C49 H49C 109.5
C48 C50 C51 119(2)
C48 C50 H50 120.3
C51 C50 H50 120.3
C45 C51 C50 121.7(19)
C45 C51 H51 119.2
C50 C51 H51 119.2
O4 C52 Re2 178(2)
O5 C53 Re2 180(3)
O6 C54 Re2 176(2)
O7 C55 Re3 174(2)
O8 C56 Re3 176(2)
O9 C57 Re3 177(2)
C16 N1 C19 107.3(15)
C40 N2 C43 108.4(16)
C40 N2 Re1 127.0(12)
C43 N2 Re1 122.7(12)
C7 Se1 C4 87.2(8)
C7 Se1 Re1 110.6(6)
C4 Se1 Re1 90.2(5)
C31 Se2 C28 88.9(9)
C31 Se2 Re1 92.4(6)
C28 Se2 Re1 112.2(5)
C2 Re1 C3 85.8(8)
C2 Re1 C1 86.6(8)
C3 Re1 C1 91.6(8)
C2 Re1 N2 102.3(7)
C3 Re1 N2 93.4(7)
C1 Re1 N2 170.1(7)
C2 Re1 Se1 171.6(6)
C3 Re1 Se1 101.6(6)
C1 Re1 Se1 96.9(6)
N2 Re1 Se1 73.7(4)
C2 Re1 Se2 101.1(6)
C3 Re1 Se2 166.6(6)
C1 Re1 Se2 100.2(6)
N2 Re1 Se2 74.0(4)
Se1 Re1 Se2 70.83(8)
C54 Re2 C53 89.1(10)
C54 Re2 C52 90.4(9)
C53 Re2 C52 88.7(9)
C54 Re2 Cl2 172.9(7)
C53 Re2 Cl2 95.7(7)
C52 Re2 Cl2 94.9(6)
C54 Re2 Cl1 95.9(7)
C53 Re2 Cl1 174.4(7)
C52 Re2 Cl1 93.6(7)
Cl2 Re2 Cl1 79.11(17)
C54 Re2 Cl3 94.4(7)
C53 Re2 Cl3 96.3(7)
C52 Re2 Cl3 173.1(6)
Cl2 Re2 Cl3 79.92(18)
Cl1 Re2 Cl3 81.00(19)
C55 Re3 C57 89.5(10)
C55 Re3 C56 90.9(10)
C57 Re3 C56 87.7(9)
C55 Re3 Cl2 96.1(8)
C57 Re3 Cl2 93.7(6)
C56 Re3 Cl2 172.8(7)
C55 Re3 Cl3 94.2(7)
C57 Re3 Cl3 173.1(7)
C56 Re3 Cl3 97.9(7)
Cl2 Re3 Cl3 80.17(17)
C55 Re3 Cl1 173.7(7)
C57 Re3 Cl1 94.5(7)
C56 Re3 Cl1 94.0(7)
Cl2 Re3 Cl1 78.82(17)
Cl3 Re3 Cl1 81.27(18)
Re2 Cl1 Re3 84.11(17)
Re2 Cl2 Re3 84.64(16)
Re3 Cl3 Re2 83.51(17)

loop_
_geom_bond_atom_site_label_1
_geom_bond_atom_site_label_2
_geom_bond_distance
C1 O1 1.15(2)
C1 Re1 1.90(2)
C2 O2 1.13(2)
C2 Re1 1.89(2)
C3 O3 1.16(2)
C3 Re1 1.90(2)
C4 C5 1.39(2)
C4 C44 1.47(3)
C4 Se1 1.883(18)
C5 C6 1.39(3)
C5 H5 0.9500
C6 C7 1.37(2)
C6 H6 0.9500
C7 C8 1.44(3)
C7 Se1 1.873(19)
C8 C16 1.38(2)
C8 C9 1.48(3)
C9 C10 1.40(2)
C9 C15 1.40(2)
C10 C11 1.38(3)
C10 H10 0.9500
C11 C12 1.37(3)
C11 H11 0.9500
C12 C14 1.37(3)
C12 C13 1.52(3)
C13 H13A 0.9800
C13 H13B 0.9800
C13 H13C 0.9800
C14 C15 1.38(2)
C14 H14 0.9500
C15 H15 0.9500
C16 N1 1.38(2)
C16 C17 1.49(2)
C17 C18 1.34(2)
C17 H17 0.9500
C18 C19 1.42(2)
C18 H18 0.9500
C19 N1 1.39(2)
C19 C20 1.40(2)
C20 C28 1.39(3)
C20 C21 1.50(2)
C21 C22 1.41(2)
C21 C27 1.42(2)
C22 C23 1.39(3)
C22 H22 0.9500
C23 C24 1.39(3)
C23 H23 0.9500
C24 C26 1.35(3)
C24 C25 1.49(3)
C25 H25A 0.9800
C25 H25B 0.9800
C25 H25C 0.9800
C26 C27 1.41(3)
C26 H26 0.9500
C27 H27 0.9500
C28 C29 1.40(2)
C28 Se2 1.909(17)
C29 C30 1.38(3)
C29 H29 0.9500
C30 C31 1.41(3)
C30 H30 0.9500
C31 C32 1.37(3)
C31 Se2 1.89(2)
C32 C40 1.45(2)
C32 C33 1.47(2)
C33 C34 1.39(2)
C33 C39 1.41(3)
C34 C35 1.41(3)
C34 H34 0.9500
C35 C36 1.37(3)
C35 H35 0.9500
C36 C38 1.38(3)
C36 C37 1.49(3)
C37 H37A 0.9800
C37 H37B 0.9800
C37 H37C 0.9800
C38 C39 1.40(3)
C38 H38 0.9500
C39 H39 0.9500
C40 N2 1.37(2)
C40 C41 1.43(3)
C41 C42 1.36(2)
C41 H41 0.9500
C42 C43 1.44(2)
C42 H42 0.9500
C43 N2 1.38(2)
C43 C44 1.41(3)
C44 C45 1.48(3)
C45 C46 1.38(3)
C45 C51 1.39(2)
C46 C47 1.35(3)
C46 H46 0.9500
C47 C48 1.37(3)
C47 H47 0.9500
C48 C50 1.36(3)
C48 C49 1.53(3)
C49 H49A 0.9800
C49 H49B 0.9800
C49 H49C 0.9800
C50 C51 1.39(3)
C50 H50 0.9500
C51 H51 0.9500
C52 O4 1.10(3)
C52 Re2 1.95(3)
C53 O5 1.15(2)
C53 Re2 1.89(2)
C54 O6 1.19(2)
C54 Re2 1.84(3)
C55 O7 1.23(2)
C55 Re3 1.76(2)
C56 O8 1.13(2)
C56 Re3 1.90(3)
C57 O9 1.15(2)
C57 Re3 1.85(2)
N2 Re1 2.215(15)
Se1 Re1 2.604(3)
Se2 Re1 2.607(3)
Re2 Cl2 2.489(5)
Re2 Cl1 2.502(5)
Re2 Cl3 2.531(6)
Re3 Cl2 2.497(6)
Re3 Cl3 2.510(5)
Re3 Cl1 2.509(5)
